data_7101855
loop_
_publ_author_name
'Sakamoto, Masami'
'Unosawa, Atsushi'
'Kobaru, Shuichiro'
'Hasegawa, Yasuhiro'
'Mino, Takashi'
'Kasashima, Yoshio'
'Fujita, Tsutomu'

_publ_section_title
;
 Diastereoselective photocycloaddition using memory effect of molecular
 chirality controlled by crystallization.
;
_journal_issue 16
_journal_name_full 'Chemical communications (Cambridge, England)'
_journal_page_first 1632
_journal_page_last 1634
_journal_paper_doi 10.1039/b617888j
_journal_year 2007
_chemical_formula_sum 'C34 H30 N2 O4'
_chemical_formula_weight 530.60
_chemical_name_common (S)-2b
_chemical_name_systematic
;
(S)-2b
;
_space_group_IT_number 19
_symmetry_cell_setting orthorhombic
_symmetry_space_group_name_Hall 'P 2ac 2ab'
_symmetry_space_group_name_H-M 'P 21 21 21'
_atom_sites_solution_hydrogens geom
_atom_sites_solution_primary direct
_atom_sites_solution_secondary difmap
_audit_creation_method SHELXL-97
_cell_angle_alpha 90.00
_cell_angle_beta 90.00
_cell_angle_gamma 90.00
_cell_formula_units_Z 4
_cell_length_a 10.1974(5)
_cell_length_b 12.5011(6)
_cell_length_c 21.8192(10)
_cell_measurement_reflns_used 3733
_cell_measurement_temperature 223
_cell_measurement_theta_max 21.99
_cell_measurement_theta_min 2.20
_cell_volume 2781.5(2)
_computing_cell_refinement 'Bruker SMART'
_computing_data_collection 'Bruker SMART'
_computing_data_reduction 'Bruker SAINT'
_computing_molecular_graphics 'Bruker SHELXTL'
_computing_publication_material 'Bruker SHELXTL'
_computing_structure_refinement 'SHELXL-97 (Sheldrick, 1997)'
_computing_structure_solution 'SHELXS-97 (Sheldrick, 1990)'
_diffrn_ambient_temperature 223
_diffrn_detector_area_resol_mean 8.333
_diffrn_measured_fraction_theta_full 0.959
_diffrn_measured_fraction_theta_max 0.959
_diffrn_measurement_device_type 'CCD area detector'
_diffrn_measurement_method 'phi and omega scans'
_diffrn_radiation_monochromator graphite
_diffrn_radiation_source 'fine-focus sealed tube'
_diffrn_radiation_type MoK\a
_diffrn_radiation_wavelength 0.71073
_diffrn_reflns_av_R_equivalents 0.0287
_diffrn_reflns_av_sigmaI/netI 0.0431
_diffrn_reflns_limit_h_max 13
_diffrn_reflns_limit_h_min -13
_diffrn_reflns_limit_k_max 15
_diffrn_reflns_limit_k_min -15
_diffrn_reflns_limit_l_max 12
_diffrn_reflns_limit_l_min -28
_diffrn_reflns_number 15835
_diffrn_reflns_theta_full 28.14
_diffrn_reflns_theta_max 28.14
_diffrn_reflns_theta_min 1.87
_exptl_absorpt_coefficient_mu 0.083
_exptl_absorpt_correction_T_max 0.9917
_exptl_absorpt_correction_T_min 0.9755
_exptl_absorpt_correction_type empirical
_exptl_absorpt_process_details
;
SADABS Sheldric 1996
;
_exptl_crystal_colour colorless
_exptl_crystal_density_diffrn 1.267
_exptl_crystal_density_meas 0
_exptl_crystal_density_method 'not measured'
_exptl_crystal_description plate
_exptl_crystal_F_000 1120
_exptl_crystal_size_max 0.30
_exptl_crystal_size_mid 0.20
_exptl_crystal_size_min 0.10
_refine_diff_density_max 0.185
_refine_diff_density_min -0.156
_refine_diff_density_rms 0.033
_refine_ls_abs_structure_details 'Flack H D (1983), Acta Cryst. A39, 876-881'
_refine_ls_abs_structure_Flack 0.2(12)
_refine_ls_extinction_coef 0.0013(8)
_refine_ls_extinction_expression Fc^*^=kFc[1+0.001xFc^2^\l^3^/sin(2\q)]^-1/4^
_refine_ls_extinction_method SHELXL
_refine_ls_goodness_of_fit_ref 0.768
_refine_ls_hydrogen_treatment constr
_refine_ls_matrix_type full
_refine_ls_number_parameters 364
_refine_ls_number_reflns 6390
_refine_ls_number_restraints 0
_refine_ls_restrained_S_all 0.768
_refine_ls_R_factor_all 0.0678
_refine_ls_R_factor_gt 0.0418
_refine_ls_shift/su_max 0.002
_refine_ls_shift/su_mean 0.001
_refine_ls_structure_factor_coef Fsqd
_refine_ls_weighting_details 'calc w=1/[\s^2^(Fo^2^)+(0.1000P)^2^+0.7126P] where P=(Fo^2^+2Fc^2^)/3'
_refine_ls_weighting_scheme calc
_refine_ls_wR_factor_gt 0.1095
_refine_ls_wR_factor_ref 0.1332
_reflns_number_gt 4693
_reflns_number_total 6390
_reflns_threshold_expression >2sigma(I)
_cod_data_source_file b617888j.txt
_cod_data_source_block saka19b_p212121
_cod_depositor_comments
;
The following automatic conversions were performed:
'_symmetry_cell_setting' value 'Orthorhombic' changed to 'orthorhombic'
according to '/home/saulius/struct/CIF-dictionaries/cif_core.dic'
dictionary named 'cif_core.dic' version 2.4.1 from 2010-06-29.

Automatic conversion script
Id: cif_fix_enum 1527 2010-12-29 10:47:43Z saulius 
;
_cod_original_sg_symbol_H-M P2(1)2(1)2(1)
_cod_database_code 7101855

loop_
_symmetry_equiv_pos_as_xyz
'x, y, z'
'x+1/2, -y+1/2, -z'
'-x, y+1/2, -z+1/2'
'-x+1/2, -y, z+1/2'

loop_
_atom_site_label
_atom_site_type_symbol
_atom_site_fract_x
_atom_site_fract_y
_atom_site_fract_z
_atom_site_U_iso_or_equiv
_atom_site_adp_type
_atom_site_occupancy
_atom_site_symmetry_multiplicity
_atom_site_calc_flag
_atom_site_refinement_flags
C1 C 0.6690(2) 0.76813(15) 0.24392(9) 0.0288(4) Uani 1 1 d .
C2 C 0.55381(19) 0.84355(16) 0.23444(9) 0.0300(4) Uani 1 1 d .
C3 C 0.5384(2) 0.92642(16) 0.27170(9) 0.0320(4) Uani 1 1 d .
H3 H 0.4672 0.9735 0.2670 0.038 Uiso 1 1 calc R
C4 C 0.6376(2) 0.94284(16) 0.32148(9) 0.0336(5) Uani 1 1 d .
H4 H 0.6330 1.0183 0.3350 0.040 Uiso 1 1 calc R
C5 C 0.7743(2) 0.92151(17) 0.29800(9) 0.0355(5) Uani 1 1 d .
C6 C 0.8811(3) 0.9838(2) 0.31489(11) 0.0472(6) Uani 1 1 d .
H6 H 0.8691 1.0441 0.3400 0.057 Uiso 1 1 calc R
C7 C 1.0055(3) 0.9567(3) 0.29448(13) 0.0587(7) Uani 1 1 d .
H7 H 1.0781 0.9987 0.3057 0.070 Uiso 1 1 calc R
C8 C 1.0228(3) 0.8677(2) 0.25760(14) 0.0590(7) Uani 1 1 d .
H8 H 1.1074 0.8489 0.2444 0.071 Uiso 1 1 calc R
C9 C 0.9156(2) 0.8058(2) 0.23991(11) 0.0451(6) Uani 1 1 d .
H9 H 0.9277 0.7454 0.2149 0.054 Uiso 1 1 calc R
C10 C 0.7913(2) 0.83381(16) 0.25938(9) 0.0331(5) Uani 1 1 d .
C11 C 0.69072(19) 0.69994(16) 0.18582(9) 0.0315(4) Uani 1 1 d .
C12 C 0.7319(3) 0.86739(19) 0.12186(11) 0.0489(6) Uani 1 1 d .
H12A H 0.8242 0.8894 0.1217 0.059 Uiso 1 1 calc R
H12B H 0.6845 0.9092 0.1528 0.059 Uiso 1 1 calc R
C13 C 0.6718(3) 0.8806(2) 0.06016(13) 0.0638(8) Uani 1 1 d .
H13A H 0.7053 0.9449 0.0398 0.077 Uiso 1 1 calc R
H13B H 0.5761 0.8856 0.0631 0.077 Uiso 1 1 calc R
C14 C 0.7121(3) 0.7813(2) 0.02599(12) 0.0602(8) Uani 1 1 d .
H14A H 0.7995 0.7899 0.0079 0.072 Uiso 1 1 calc R
H14B H 0.6493 0.7645 -0.0066 0.072 Uiso 1 1 calc R
C15 C 0.7127(2) 0.6926(2) 0.07562(10) 0.0419(5) Uani 1 1 d .
H15 H 0.6301 0.6512 0.0736 0.050 Uiso 1 1 calc R
C16 C 0.8285(3) 0.6190(2) 0.06699(11) 0.0434(6) Uani 1 1 d .
C17 C 0.8975(4) 0.4625(3) 0.01544(19) 0.0832(12) Uani 1 1 d .
H17A H 0.9528 0.4919 -0.0166 0.125 Uiso 1 1 calc R
H17B H 0.8579 0.3965 0.0012 0.125 Uiso 1 1 calc R
H17C H 0.9500 0.4483 0.0516 0.125 Uiso 1 1 calc R
C18 C 0.3578(2) 0.8726(2) 0.17864(12) 0.0509(7) Uani 1 1 d .
H18A H 0.3837 0.9434 0.1637 0.061 Uiso 1 1 calc R
H18B H 0.3069 0.8815 0.2164 0.061 Uiso 1 1 calc R
C19 C 0.2779(3) 0.8153(3) 0.13104(16) 0.0850(12) Uani 1 1 d .
H19A H 0.3298 0.8062 0.0942 0.127 Uiso 1 1 calc R
H19C H 0.2002 0.8569 0.1217 0.127 Uiso 1 1 calc R
H19B H 0.2521 0.7457 0.1466 0.127 Uiso 1 1 calc R
C20 C 0.6321(2) 0.69191(16) 0.30116(9) 0.0300(4) Uani 1 1 d .
H20 H 0.6335 0.6169 0.2866 0.036 Uiso 1 1 calc R
C21 C 0.6047(2) 0.86568(16) 0.38077(9) 0.0326(5) Uani 1 1 d .
C22 C 0.5862(2) 0.9386(2) 0.43293(10) 0.0401(5) Uani 1 1 d .
C23 C 0.7294(2) 0.70155(17) 0.35314(9) 0.0336(5) Uani 1 1 d .
C24 C 0.8286(2) 0.62722(19) 0.36172(11) 0.0419(5) Uani 1 1 d .
H24 H 0.8377 0.5697 0.3343 0.050 Uiso 1 1 calc R
C25 C 0.9152(2) 0.6374(2) 0.41097(13) 0.0523(7) Uani 1 1 d .
H25 H 0.9825 0.5869 0.4168 0.063 Uiso 1 1 calc R
C26 C 0.9013(3) 0.7214(2) 0.45067(11) 0.0515(7) Uani 1 1 d .
H26 H 0.9595 0.7280 0.4839 0.062 Uiso 1 1 calc R
C27 C 0.8034(2) 0.7968(2) 0.44283(10) 0.0439(5) Uani 1 1 d .
H27 H 0.7954 0.8542 0.4704 0.053 Uiso 1 1 calc R
C28 C 0.7168(2) 0.78697(17) 0.39394(9) 0.0339(5) Uani 1 1 d .
C29 C 0.4966(2) 0.71419(16) 0.32717(9) 0.0302(4) Uani 1 1 d .
C30 C 0.3873(2) 0.65427(18) 0.31144(11) 0.0382(5) Uani 1 1 d .
H30 H 0.3962 0.5967 0.2840 0.046 Uiso 1 1 calc R
C31 C 0.2654(2) 0.6782(2) 0.33562(12) 0.0479(6) Uani 1 1 d .
H31 H 0.1920 0.6369 0.3248 0.057 Uiso 1 1 calc R
C32 C 0.2516(2) 0.7628(2) 0.37561(12) 0.0501(6) Uani 1 1 d .
H32 H 0.1687 0.7788 0.3921 0.060 Uiso 1 1 calc R
C33 C 0.3592(2) 0.82452(18) 0.39175(10) 0.0396(5) Uani 1 1 d .
H33 H 0.3491 0.8826 0.4187 0.048 Uiso 1 1 calc R
C34 C 0.4815(2) 0.80026(17) 0.36804(9) 0.0316(4) Uani 1 1 d .
N1 N 0.7192(2) 0.75200(15) 0.13350(8) 0.0394(4) Uani 1 1 d .
N2 N 0.5743(2) 0.99891(19) 0.47172(10) 0.0576(6) Uani 1 1 d .
O1 O 0.68147(16) 0.60209(12) 0.18630(7) 0.0410(4) Uani 1 1 d .
O2 O 0.47105(14) 0.80834(11) 0.18993(7) 0.0355(3) Uani 1 1 d .
O3 O 0.9355(2) 0.63333(17) 0.08761(11) 0.0665(6) Uani 1 1 d .
O4 O 0.7959(2) 0.53824(14) 0.03042(9) 0.0597(5) Uani 1 1 d .

loop_
_atom_site_aniso_label
_atom_site_aniso_U_11
_atom_site_aniso_U_22
_atom_site_aniso_U_33
_atom_site_aniso_U_23
_atom_site_aniso_U_13
_atom_site_aniso_U_12
C1 0.0318(10) 0.0261(9) 0.0285(10) 0.0033(8) 0.0048(8) 0.0014(8)
C2 0.0315(10) 0.0291(10) 0.0295(10) 0.0051(8) 0.0011(8) -0.0003(8)
C3 0.0380(11) 0.0256(10) 0.0324(11) 0.0036(8) 0.0037(9) 0.0019(9)
C4 0.0435(12) 0.0248(10) 0.0324(11) 0.0009(8) 0.0016(9) -0.0051(9)
C5 0.0386(11) 0.0350(11) 0.0328(11) 0.0085(9) 0.0008(9) -0.0085(9)
C6 0.0504(14) 0.0466(14) 0.0446(13) 0.0046(11) 0.0008(11) -0.0170(11)
C7 0.0456(14) 0.0724(19) 0.0580(17) 0.0035(14) 0.0008(13) -0.0277(13)
C8 0.0333(13) 0.080(2) 0.0633(17) 0.0030(15) 0.0090(12) -0.0110(13)
C9 0.0367(12) 0.0529(14) 0.0458(13) 0.0020(11) 0.0085(10) -0.0023(11)
C10 0.0328(10) 0.0337(11) 0.0328(10) 0.0064(8) 0.0033(9) -0.0040(9)
C11 0.0309(10) 0.0303(10) 0.0333(10) 0.0005(8) 0.0036(8) 0.0024(9)
C12 0.0651(16) 0.0391(13) 0.0426(13) 0.0107(10) 0.0165(12) 0.0019(11)
C13 0.082(2) 0.0584(17) 0.0509(15) 0.0193(13) 0.0156(15) 0.0131(15)
C14 0.0738(19) 0.0702(19) 0.0366(13) 0.0112(12) 0.0066(13) 0.0225(16)
C15 0.0439(12) 0.0477(13) 0.0340(11) -0.0014(10) 0.0067(10) 0.0059(11)
C16 0.0469(14) 0.0449(13) 0.0383(12) 0.0099(10) 0.0130(11) 0.0022(11)
C17 0.093(3) 0.0493(18) 0.107(3) -0.0035(17) 0.054(2) 0.0122(16)
C18 0.0414(13) 0.0624(17) 0.0490(14) -0.0139(12) -0.0105(11) 0.0143(12)
C19 0.0633(19) 0.110(3) 0.081(2) -0.040(2) -0.0351(18) 0.0227(19)
C20 0.0346(10) 0.0256(10) 0.0298(10) 0.0047(8) 0.0024(8) 0.0012(8)
C21 0.0371(11) 0.0321(11) 0.0286(10) -0.0012(8) 0.0017(9) -0.0041(9)
C22 0.0434(13) 0.0436(13) 0.0335(12) -0.0033(10) 0.0005(10) -0.0099(10)
C23 0.0339(11) 0.0353(11) 0.0316(10) 0.0088(9) 0.0017(8) -0.0025(9)
C24 0.0412(13) 0.0407(13) 0.0438(13) 0.0097(10) 0.0017(10) 0.0008(10)
C25 0.0440(14) 0.0577(17) 0.0553(15) 0.0221(14) -0.0054(12) 0.0044(12)
C26 0.0462(14) 0.0653(18) 0.0430(14) 0.0160(13) -0.0134(11) -0.0076(13)
C27 0.0448(13) 0.0501(14) 0.0368(11) 0.0087(10) -0.0042(10) -0.0109(12)
C28 0.0364(11) 0.0365(11) 0.0289(10) 0.0069(9) 0.0007(9) -0.0054(9)
C29 0.0350(10) 0.0266(10) 0.0290(10) 0.0020(8) 0.0040(8) -0.0004(8)
C30 0.0391(12) 0.0339(11) 0.0416(12) -0.0031(10) 0.0036(10) -0.0045(9)
C31 0.0342(12) 0.0491(14) 0.0603(15) -0.0123(12) 0.0046(11) -0.0083(10)
C32 0.0356(13) 0.0578(16) 0.0569(15) -0.0116(13) 0.0107(11) -0.0008(11)
C33 0.0410(12) 0.0398(13) 0.0379(12) -0.0088(9) 0.0069(10) 0.0003(10)
C34 0.0357(11) 0.0299(10) 0.0293(10) 0.0015(8) 0.0030(8) -0.0003(9)
N1 0.0511(12) 0.0346(10) 0.0326(9) 0.0014(7) 0.0087(9) 0.0033(8)
N2 0.0699(16) 0.0583(14) 0.0446(12) -0.0184(11) 0.0044(11) -0.0123(12)
O1 0.0514(9) 0.0312(8) 0.0405(8) -0.0018(6) 0.0108(8) 0.0004(7)
O2 0.0364(8) 0.0360(8) 0.0340(8) -0.0040(6) -0.0032(6) 0.0060(6)
O3 0.0501(12) 0.0684(13) 0.0811(14) 0.0004(11) 0.0033(11) 0.0117(10)
O4 0.0672(13) 0.0471(11) 0.0647(11) -0.0113(9) 0.0221(10) 0.0048(9)

loop_
_atom_type_symbol
_atom_type_description
_atom_type_scat_dispersion_real
_atom_type_scat_dispersion_imag
_atom_type_scat_source
C C 0.0033 0.0016 'International Tables Vol C Tables 4.2.6.8 and 6.1.1.4'
H H 0.0000 0.0000 'International Tables Vol C Tables 4.2.6.8 and 6.1.1.4'
N N 0.0061 0.0033 'International Tables Vol C Tables 4.2.6.8 and 6.1.1.4'
O O 0.0106 0.0060 'International Tables Vol C Tables 4.2.6.8 and 6.1.1.4'

loop_
_geom_angle_atom_site_label_1
_geom_angle_atom_site_label_2
_geom_angle_atom_site_label_3
_geom_angle
C2 C1 C10 109.08(16)
C2 C1 C11 109.98(16)
C10 C1 C11 111.10(16)
C2 C1 C20 106.92(15)
C10 C1 C20 109.63(16)
C11 C1 C20 110.04(15)
C3 C2 O2 128.09(19)
C3 C2 C1 119.52(18)
O2 C2 C1 112.08(17)
C2 C3 C4 118.10(19)
C2 C3 H3 120.9
C4 C3 H3 120.9
C3 C4 C5 110.70(17)
C3 C4 C21 110.56(16)
C5 C4 C21 110.56(17)
C3 C4 H4 108.3
C5 C4 H4 108.3
C21 C4 H4 108.3
C6 C5 C10 120.3(2)
C6 C5 C4 122.4(2)
C10 C5 C4 117.36(18)
C7 C6 C5 119.7(2)
C7 C6 H6 120.2
C5 C6 H6 120.2
C8 C7 C6 120.0(2)
C8 C7 H7 120.0
C6 C7 H7 120.0
C7 C8 C9 120.5(2)
C7 C8 H8 119.8
C9 C8 H8 119.8
C10 C9 C8 119.6(2)
C10 C9 H9 120.2
C8 C9 H9 120.2
C9 C10 C5 120.0(2)
C9 C10 C1 122.95(19)
C5 C10 C1 116.97(18)
O1 C11 N1 120.40(19)
O1 C11 C1 122.17(18)
N1 C11 C1 117.42(17)
N1 C12 C13 103.2(2)
N1 C12 H12A 111.1
C13 C12 H12A 111.1
N1 C12 H12B 111.1
C13 C12 H12B 111.1
H12A C12 H12B 109.1
C12 C13 C14 104.1(2)
C12 C13 H13A 110.9
C14 C13 H13A 110.9
C12 C13 H13B 110.9
C14 C13 H13B 110.9
H13A C13 H13B 109.0
C13 C14 C15 104.17(19)
C13 C14 H14A 110.9
C15 C14 H14A 110.9
C13 C14 H14B 110.9
C15 C14 H14B 110.9
H14A C14 H14B 108.9
N1 C15 C16 112.4(2)
N1 C15 C14 103.91(19)
C16 C15 C14 110.59(19)
N1 C15 H15 109.9
C16 C15 H15 109.9
C14 C15 H15 109.9
O3 C16 O4 124.7(2)
O3 C16 C15 125.2(2)
O4 C16 C15 110.0(2)
O4 C17 H17A 109.5
O4 C17 H17B 109.5
H17A C17 H17B 109.5
O4 C17 H17C 109.5
H17A C17 H17C 109.5
H17B C17 H17C 109.5
O2 C18 C19 106.9(2)
O2 C18 H18A 110.4
C19 C18 H18A 110.4
O2 C18 H18B 110.4
C19 C18 H18B 110.4
H18A C18 H18B 108.6
C18 C19 H19A 109.5
C18 C19 H19C 109.5
H19A C19 H19C 109.5
C18 C19 H19B 109.5
H19A C19 H19B 109.5
H19C C19 H19B 109.5
C23 C20 C29 107.58(16)
C23 C20 C1 112.33(16)
C29 C20 C1 113.11(16)
C23 C20 H20 107.9
C29 C20 H20 107.9
C1 C20 H20 107.9
C22 C21 C34 111.57(18)
C22 C21 C28 110.37(18)
C34 C21 C28 107.68(16)
C22 C21 C4 105.72(16)
C34 C21 C4 109.80(16)
C28 C21 C4 111.75(16)
N2 C22 C21 176.7(3)
C24 C23 C28 119.6(2)
C24 C23 C20 121.8(2)
C28 C23 C20 118.62(18)
C23 C24 C25 120.3(2)
C23 C24 H24 119.8
C25 C24 H24 119.8
C26 C25 C24 119.4(2)
C26 C25 H25 120.3
C24 C25 H25 120.3
C25 C26 C27 121.3(2)
C25 C26 H26 119.4
C27 C26 H26 119.4
C26 C27 C28 119.6(2)
C26 C27 H27 120.2
C28 C27 H27 120.2
C27 C28 C23 119.9(2)
C27 C28 C21 124.1(2)
C23 C28 C21 116.06(17)
C30 C29 C34 118.87(19)
C30 C29 C20 122.65(18)
C34 C29 C20 118.47(18)
C31 C30 C29 120.8(2)
C31 C30 H30 119.6
C29 C30 H30 119.6
C32 C31 C30 119.9(2)
C32 C31 H31 120.0
C30 C31 H31 120.0
C31 C32 C33 120.5(2)
C31 C32 H32 119.8
C33 C32 H32 119.8
C34 C33 C32 119.7(2)
C34 C33 H33 120.1
C32 C33 H33 120.1
C33 C34 C29 120.22(19)
C33 C34 C21 123.85(19)
C29 C34 C21 115.85(18)
C11 N1 C15 118.44(18)
C11 N1 C12 129.79(19)
C15 N1 C12 110.59(18)
C2 O2 C18 116.30(16)
C16 O4 C17 117.1(3)

loop_
_geom_bond_atom_site_label_1
_geom_bond_atom_site_label_2
_geom_bond_distance
C1 C2 1.520(3)
C1 C10 1.531(3)
C1 C11 1.544(3)
C1 C20 1.615(3)
C2 C3 1.326(3)
C2 O2 1.360(2)
C3 C4 1.499(3)
C3 H3 0.9400
C4 C5 1.509(3)
C4 C21 1.648(3)
C4 H4 0.9900
C5 C6 1.389(3)
C5 C10 1.394(3)
C6 C7 1.386(4)
C6 H6 0.9400
C7 C8 1.384(4)
C7 H7 0.9400
C8 C9 1.394(4)
C8 H8 0.9400
C9 C10 1.381(3)
C9 H9 0.9400
C11 O1 1.227(2)
C11 N1 1.346(3)
C12 N1 1.471(3)
C12 C13 1.488(4)
C12 H12A 0.9800
C12 H12B 0.9800
C13 C14 1.506(4)
C13 H13A 0.9800
C13 H13B 0.9800
C14 C15 1.549(3)
C14 H14A 0.9800
C14 H14B 0.9800
C15 N1 1.466(3)
C15 C16 1.510(3)
C15 H15 0.9900
C16 O3 1.193(3)
C16 O4 1.329(3)
C17 O4 1.441(4)
C17 H17A 0.9700
C17 H17B 0.9700
C17 H17C 0.9700
C18 O2 1.428(3)
C18 C19 1.502(4)
C18 H18A 0.9800
C18 H18B 0.9800
C19 H19A 0.9700
C19 H19C 0.9700
C19 H19B 0.9700
C20 C23 1.512(3)
C20 C29 1.519(3)
C20 H20 0.9900
C21 C22 1.470(3)
C21 C34 1.524(3)
C21 C28 1.535(3)
C22 N2 1.140(3)
C23 C24 1.387(3)
C23 C28 1.396(3)
C24 C25 1.397(4)
C24 H24 0.9400
C25 C26 1.369(4)
C25 H25 0.9400
C26 C27 1.384(4)
C26 H26 0.9400
C27 C28 1.390(3)
C27 H27 0.9400
C29 C30 1.386(3)
C29 C34 1.406(3)
C30 C31 1.384(3)
C30 H30 0.9400
C31 C32 1.378(3)
C31 H31 0.9400
C32 C33 1.387(3)
C32 H32 0.9400
C33 C34 1.384(3)
C33 H33 0.9400

loop_
_geom_torsion_atom_site_label_1
_geom_torsion_atom_site_label_2
_geom_torsion_atom_site_label_3
_geom_torsion_atom_site_label_4
_geom_torsion
C10 C1 C2 C3 -41.2(2)
C11 C1 C2 C3 -163.33(18)
C20 C1 C2 C3 77.2(2)
C10 C1 C2 O2 144.58(16)
C11 C1 C2 O2 22.5(2)
C20 C1 C2 O2 -96.95(18)
O2 C2 C3 C4 173.99(19)
C1 C2 C3 C4 0.9(3)
C2 C3 C4 C5 41.0(3)
C2 C3 C4 C21 -81.8(2)
C3 C4 C5 C6 140.5(2)
C21 C4 C5 C6 -96.7(2)
C3 C4 C5 C10 -41.3(2)
C21 C4 C5 C10 81.6(2)
C10 C5 C6 C7 -1.7(4)
C4 C5 C6 C7 176.5(2)
C5 C6 C7 C8 -0.2(4)
C6 C7 C8 C9 1.0(4)
C7 C8 C9 C10 0.0(4)
C8 C9 C10 C5 -2.0(3)
C8 C9 C10 C1 -177.8(2)
C6 C5 C10 C9 2.8(3)
C4 C5 C10 C9 -175.5(2)
C6 C5 C10 C1 178.92(19)
C4 C5 C10 C1 0.6(3)
C2 C1 C10 C9 -144.5(2)
C11 C1 C10 C9 -23.2(3)
C20 C1 C10 C9 98.7(2)
C2 C1 C10 C5 39.5(2)
C11 C1 C10 C5 160.88(17)
C20 C1 C10 C5 -77.3(2)
C2 C1 C11 O1 -118.4(2)
C10 C1 C11 O1 120.7(2)
C20 C1 C11 O1 -0.9(3)
C2 C1 C11 N1 60.9(2)
C10 C1 C11 N1 -60.0(2)
C20 C1 C11 N1 178.40(18)
N1 C12 C13 C14 -36.9(3)
C12 C13 C14 C15 34.7(3)
C13 C14 C15 N1 -18.9(3)
C13 C14 C15 C16 -139.7(2)
N1 C15 C16 O3 -28.9(3)
C14 C15 C16 O3 86.7(3)
N1 C15 C16 O4 154.23(19)
C14 C15 C16 O4 -90.2(2)
C2 C1 C20 C23 -120.50(18)
C10 C1 C20 C23 -2.4(2)
C11 C1 C20 C23 120.09(18)
C2 C1 C20 C29 1.5(2)
C10 C1 C20 C29 119.64(18)
C11 C1 C20 C29 -117.88(18)
C3 C4 C21 C22 -120.98(19)
C5 C4 C21 C22 116.07(19)
C3 C4 C21 C34 -0.5(2)
C5 C4 C21 C34 -123.45(19)
C3 C4 C21 C28 118.91(19)
C5 C4 C21 C28 -4.0(2)
C34 C21 C22 N2 -132(5)
C28 C21 C22 N2 108(5)
C4 C21 C22 N2 -13(5)
C29 C20 C23 C24 135.4(2)
C1 C20 C23 C24 -99.5(2)
C29 C20 C23 C28 -43.5(2)
C1 C20 C23 C28 81.6(2)
C28 C23 C24 C25 0.2(3)
C20 C23 C24 C25 -178.7(2)
C23 C24 C25 C26 0.0(3)
C24 C25 C26 C27 -0.2(4)
C25 C26 C27 C28 0.3(4)
C26 C27 C28 C23 -0.1(3)
C26 C27 C28 C21 -179.9(2)
C24 C23 C28 C27 -0.1(3)
C20 C23 C28 C27 178.81(19)
C24 C23 C28 C21 179.68(19)
C20 C23 C28 C21 -1.4(3)
C22 C21 C28 C27 -11.2(3)
C34 C21 C28 C27 -133.2(2)
C4 C21 C28 C27 106.1(2)
C22 C21 C28 C23 168.97(18)
C34 C21 C28 C23 47.0(2)
C4 C21 C28 C23 -73.7(2)
C23 C20 C29 C30 -137.7(2)
C1 C20 C29 C30 97.6(2)
C23 C20 C29 C34 43.4(2)
C1 C20 C29 C34 -81.3(2)
C34 C29 C30 C31 -0.2(3)
C20 C29 C30 C31 -179.1(2)
C29 C30 C31 C32 0.3(4)
C30 C31 C32 C33 0.2(4)
C31 C32 C33 C34 -0.7(4)
C32 C33 C34 C29 0.7(3)
C32 C33 C34 C21 177.4(2)
C30 C29 C34 C33 -0.3(3)
C20 C29 C34 C33 178.7(2)
C30 C29 C34 C21 -177.17(19)
C20 C29 C34 C21 1.8(3)
C22 C21 C34 C33 15.1(3)
C28 C21 C34 C33 136.3(2)
C4 C21 C34 C33 -101.8(2)
C22 C21 C34 C29 -168.18(18)
C28 C21 C34 C29 -46.9(2)
C4 C21 C34 C29 74.9(2)
O1 C11 N1 C15 12.1(3)
C1 C11 N1 C15 -167.15(18)
O1 C11 N1 C12 178.4(2)
C1 C11 N1 C12 -0.9(4)
C16 C15 N1 C11 -75.7(3)
C14 C15 N1 C11 164.8(2)
C16 C15 N1 C12 115.6(2)
C14 C15 N1 C12 -4.0(3)
C13 C12 N1 C11 -141.5(3)
C13 C12 N1 C15 25.6(3)
C3 C2 O2 C18 5.0(3)
C1 C2 O2 C18 178.52(18)
C19 C18 O2 C2 -176.6(2)
O3 C16 O4 C17 0.6(4)
C15 C16 O4 C17 177.6(2)
